data_7045696
loop_
_publ_author_name
'Iglesias-Sig\"uenza, Javier'
'Izquierdo, Cristina'
'D\'iez, Elena'
'Fern\'andez, Rosario'
'Lassaletta, Jos\'e M'

_publ_section_title
;
 N-Heterotricyclic cationic carbene ligands. Synthesis, reactivity and
 coordination chemistry.
;
_journal_issue 15
_journal_name_full 'Dalton transactions (Cambridge, England : 2003)'
_journal_page_first 5196
_journal_page_last 5206
_journal_paper_doi 10.1039/c8dt00213d
_journal_volume 47
_journal_year 2018
_chemical_formula_sum 'C24 H22 Cl F3 N3 O5 Rh S'
_chemical_formula_weight 659.87
_space_group_IT_number 14
_space_group_name_Hall '-P 2yn'
_space_group_name_H-M_alt 'P 1 21/n 1'
_symmetry_cell_setting monoclinic
_symmetry_space_group_name_Hall '-P 2yn'
_symmetry_space_group_name_H-M 'P 1 21/n 1'
_atom_sites_solution_hydrogens geom
_atom_sites_solution_primary direct
_atom_sites_solution_secondary difmap
_audit_creation_method SHELXL-97
_audit_update_record
;
2017-12-28 deposited with the CCDC.
2018-02-20 downloaded from the CCDC.
;
_cell_angle_alpha 90.00
_cell_angle_beta 102.651(2)
_cell_angle_gamma 90.00
_cell_formula_units_Z 4
_cell_length_a 7.6788(4)
_cell_length_b 23.8363(12)
_cell_length_c 14.9392(7)
_cell_measurement_reflns_used 9908
_cell_measurement_temperature 100(2)
_cell_measurement_theta_max 21.88
_cell_measurement_theta_min 2.30
_cell_volume 2668.0(2)
_computing_cell_refinement 'Bruker SAINT'
_computing_data_collection 'Bruker APEX2'
_computing_data_reduction 'Bruker SAINT'
_computing_molecular_graphics 'Bruker SHELXTL'
_computing_publication_material 'Bruker SHELXTL'
_computing_structure_refinement 'SHELXL-97 (Sheldrick, 2008)'
_computing_structure_solution 'SHELXS-97 (Sheldrick, 2008)'
_diffrn_ambient_temperature 100(2)
_diffrn_measured_fraction_theta_full 0.966
_diffrn_measured_fraction_theta_max 0.966
_diffrn_measurement_device_type 'Bruker APEX-II CCD'
_diffrn_measurement_method '\f and \w scans'
_diffrn_radiation_monochromator graphite
_diffrn_radiation_source 'fine-focus sealed tube'
_diffrn_radiation_type AgK\a
_diffrn_radiation_wavelength 0.56086
_diffrn_reflns_av_R_equivalents 0.0423
_diffrn_reflns_av_sigmaI/netI 0.0390
_diffrn_reflns_limit_h_max 10
_diffrn_reflns_limit_h_min -10
_diffrn_reflns_limit_k_max 31
_diffrn_reflns_limit_k_min -31
_diffrn_reflns_limit_l_max 18
_diffrn_reflns_limit_l_min -19
_diffrn_reflns_number 30199
_diffrn_reflns_theta_full 22.01
_diffrn_reflns_theta_max 22.01
_diffrn_reflns_theta_min 2.19
_exptl_absorpt_coefficient_mu 0.466
_exptl_absorpt_correction_T_max 0.9681
_exptl_absorpt_correction_T_min 0.8767
_exptl_absorpt_correction_type multi-scan
_exptl_absorpt_process_details
; 
 SADABS, Bruker (2006). APEX 2. Version 2.1. Bruker Analytical 
 X-ray Solutions, Madison, Wisconsin, USA. 
;
_exptl_crystal_colour yellow
_exptl_crystal_density_diffrn 1.643
_exptl_crystal_density_method 'not measured'
_exptl_crystal_description Prism
_exptl_crystal_F_000 1328
_exptl_crystal_size_max 0.29
_exptl_crystal_size_mid 0.11
_exptl_crystal_size_min 0.07
_refine_diff_density_max 3.134
_refine_diff_density_min -1.567
_refine_diff_density_rms 0.128
_refine_ls_extinction_method none
_refine_ls_goodness_of_fit_ref 1.264
_refine_ls_hydrogen_treatment mixed
_refine_ls_matrix_type full
_refine_ls_number_parameters 365
_refine_ls_number_reflns 6445
_refine_ls_number_restraints 0
_refine_ls_restrained_S_all 1.264
_refine_ls_R_factor_all 0.0774
_refine_ls_R_factor_gt 0.0568
_refine_ls_shift/su_max 0.001
_refine_ls_shift/su_mean 0.000
_refine_ls_structure_factor_coef Fsqd
_refine_ls_weighting_details 'calc w=1/[\s^2^(Fo^2^)+(0.1000P)^2^+0.9861P] where P=(Fo^2^+2Fc^2^)/3'
_refine_ls_weighting_scheme calc
_refine_ls_wR_factor_gt 0.1637
_refine_ls_wR_factor_ref 0.1777
_reflns_number_gt 5098
_reflns_number_total 6445
_reflns_threshold_expression >2sigma(I)
_cod_data_source_file c8dt00213d2.cif
_cod_data_source_block igl5517a
_cod_depositor_comments
;
The following automatic conversions were performed:

'_symmetry_cell_setting' value 'Monoclinic' changed to 'monoclinic'
according to
/home/data/users/saulius/crontab/automatic-downloads/rss-feeds/RSC/lib/dictionaries/cif_core.dic
dictionary named 'cif_core.dic' version 2.4.2 from 2011-04-26.

Automatic conversion script
Id: cif_fix_values 4973 2017-02-22 13:04:09Z antanas 

 Adding full bibliography for 7045692--7045698.cif.
;
_cod_original_sg_symbol_H-M P2(1)/n
_cod_database_code 7045696

loop_
_symmetry_equiv_pos_as_xyz
'x, y, z'
'-x+1/2, y+1/2, -z+1/2'
'-x, -y, -z'
'x-1/2, -y-1/2, z-1/2'

loop_
_atom_site_label
_atom_site_type_symbol
_atom_site_fract_x
_atom_site_fract_y
_atom_site_fract_z
_atom_site_U_iso_or_equiv
_atom_site_adp_type
_atom_site_occupancy
_atom_site_symmetry_multiplicity
_atom_site_calc_flag
_atom_site_refinement_flags
_atom_site_disorder_assembly
_atom_site_disorder_group
Rh1 Rh 0.98601(5) 0.208436(13) 0.80562(2) 0.01907(14) Uani 1 1 d . . .
Cl1 Cl 0.78353(17) 0.25597(5) 0.87729(8) 0.0337(3) Uani 1 1 d . . .
O1 O 1.2643(6) 0.14432(16) 0.7421(3) 0.0533(11) Uani 1 1 d . . .
O2 O 1.2116(6) 0.31314(17) 0.8207(3) 0.0536(11) Uani 1 1 d . . .
N1 N 0.8084(5) 0.10895(14) 0.8711(2) 0.0231(7) Uani 1 1 d . . .
N2 N 0.6833(6) 0.06733(14) 0.8495(2) 0.0279(8) Uani 1 1 d . . .
N3 N 0.6937(5) 0.11662(13) 0.7269(2) 0.0171(7) Uani 1 1 d . . .
C1 C 0.8209(6) 0.14011(16) 0.7987(2) 0.0186(8) Uani 1 1 d . . .
C2 C 0.6120(6) 0.07112(16) 0.7592(3) 0.0223(9) Uani 1 1 d . . .
C3 C 0.4877(6) 0.03897(17) 0.7024(3) 0.0238(9) Uani 1 1 d . . .
H3 H 0.4361 0.0083 0.7250 0.029 Uiso 1 1 calc R . .
C4 C 0.4401(6) 0.05320(16) 0.6100(3) 0.0194(8) Uani 1 1 d . . .
C5 C 0.3117(6) 0.02196(16) 0.5458(3) 0.0238(9) Uani 1 1 d . . .
H5 H 0.2580 -0.0091 0.5660 0.029 Uiso 1 1 calc R . .
C6 C 0.2663(6) 0.03654(17) 0.4559(3) 0.0246(9) Uani 1 1 d . . .
H6 H 0.1835 0.0153 0.4149 0.029 Uiso 1 1 calc R . .
C7 C 0.3465(6) 0.08468(18) 0.4248(3) 0.0262(9) Uani 1 1 d . . .
H7 H 0.3139 0.0946 0.3632 0.031 Uiso 1 1 calc R . .
C8 C 0.4679(6) 0.11611(16) 0.4821(3) 0.0222(8) Uani 1 1 d . . .
H8 H 0.5176 0.1473 0.4598 0.027 Uiso 1 1 calc R . .
C9 C 0.5208(6) 0.10164(15) 0.5771(3) 0.0178(8) Uani 1 1 d . . .
C10 C 0.6484(6) 0.13349(15) 0.6367(2) 0.0173(8) Uani 1 1 d . . .
C11 C 0.7347(5) 0.18395(15) 0.6075(2) 0.0172(8) Uani 1 1 d . . .
C12 C 0.8768(6) 0.17784(17) 0.5639(3) 0.0217(8) Uani 1 1 d . . .
C13 C 0.9503(6) 0.2258(2) 0.5330(3) 0.0281(9) Uani 1 1 d . . .
H13 H 1.0448 0.2221 0.5037 0.034 Uiso 1 1 calc R . .
C14 C 0.8834(7) 0.2794(2) 0.5457(3) 0.0302(10) Uani 1 1 d . . .
C15 C 0.7432(6) 0.28378(17) 0.5898(3) 0.0275(10) Uani 1 1 d . . .
H15 H 0.7017 0.3193 0.6004 0.033 Uiso 1 1 calc R . .
C16 C 0.6618(6) 0.23699(16) 0.6190(3) 0.0213(8) Uani 1 1 d . . .
C17 C 0.9496(7) 0.12107(19) 0.5480(3) 0.0342(11) Uani 1 1 d . . .
H17A H 0.8682 0.1025 0.4991 0.051 Uiso 1 1 calc R . .
H17B H 0.9640 0.0991 0.6030 0.051 Uiso 1 1 calc R . .
H17C H 1.0631 0.1254 0.5318 0.051 Uiso 1 1 calc R . .
C18 C 0.9637(8) 0.3314(2) 0.5111(4) 0.0479(15) Uani 1 1 d . . .
H18A H 0.8696 0.3554 0.4796 0.072 Uiso 1 1 calc R . .
H18B H 1.0373 0.3204 0.4699 0.072 Uiso 1 1 calc R . .
H18C H 1.0349 0.3513 0.5622 0.072 Uiso 1 1 calc R . .
C19 C 0.4992(6) 0.24387(17) 0.6572(3) 0.0292(10) Uani 1 1 d . . .
H19A H 0.4693 0.2830 0.6580 0.044 Uiso 1 1 calc R . .
H19B H 0.5220 0.2293 0.7186 0.044 Uiso 1 1 calc R . .
H19C H 0.4015 0.2238 0.6197 0.044 Uiso 1 1 calc R . .
C20 C 0.9170(8) 0.11497(19) 0.9642(3) 0.0334(11) Uani 1 1 d . . .
H20A H 0.9981 0.1458 0.9660 0.050 Uiso 1 1 calc R . .
H20B H 0.9833 0.0811 0.9816 0.050 Uiso 1 1 calc R . .
H20C H 0.8407 0.1220 1.0060 0.050 Uiso 1 1 calc R . .
C21 C 0.6400(9) 0.0280(2) 0.9163(3) 0.0402(13) Uani 1 1 d . . .
H21A H 0.5726 -0.0027 0.8847 0.060 Uiso 1 1 calc R . .
H21B H 0.5707 0.0469 0.9534 0.060 Uiso 1 1 calc R . .
H21C H 0.7483 0.0141 0.9547 0.060 Uiso 1 1 calc R . .
C22 C 1.1543(7) 0.1680(2) 0.7638(3) 0.0338(11) Uani 1 1 d . . .
C23 C 1.1296(7) 0.2739(2) 0.8156(3) 0.0307(10) Uani 1 1 d . . .
F1 F 0.8236(10) 0.0695(2) 0.3000(3) 0.125(3) Uani 1 1 d . . .
F2 F 0.7840(9) 0.1044(2) 0.1656(3) 0.130(3) Uani 1 1 d . . .
F3 F 1.0201(9) 0.10233(19) 0.2487(7) 0.161(4) Uani 1 1 d . . .
C24 C 0.8754(8) 0.0734(2) 0.2268(3) 0.0418(13) Uani 1 1 d . A .
S1A S 0.9302(3) 0.00211(13) 0.18307(12) 0.0262(5) Uani 0.739(8) 1 d P A 1
O3 O 1.0441(10) -0.0236(2) 0.2611(3) 0.0371(14) Uani 0.739(8) 1 d P A 1
O4 O 1.0114(9) 0.0137(2) 0.1071(3) 0.0522(18) Uani 0.739(8) 1 d P A 1
O5 O 0.7566(8) -0.0223(3) 0.1541(4) 0.0567(18) Uani 0.739(8) 1 d P A 1
S1B S 0.9597(8) 0.0217(3) 0.1954(4) 0.0235(15) Uiso 0.261(8) 1 d P A 2
O3B O 0.850(2) 0.0069(6) 0.1077(10) 0.039(4) Uiso 0.261(8) 1 d P A 2
O5B O 1.138(2) 0.0422(7) 0.1946(12) 0.059(5) Uiso 0.261(8) 1 d P A 2
O4B O 0.958(2) -0.0217(7) 0.2645(11) 0.033(4) Uiso 0.261(8) 1 d P A 2

loop_
_atom_site_aniso_label
_atom_site_aniso_U_11
_atom_site_aniso_U_22
_atom_site_aniso_U_33
_atom_site_aniso_U_23
_atom_site_aniso_U_13
_atom_site_aniso_U_12
Rh1 0.0240(2) 0.0165(2) 0.01657(19) -0.00223(11) 0.00414(14) 0.00101(13)
Cl1 0.0374(7) 0.0270(5) 0.0395(6) -0.0124(4) 0.0147(5) 0.0024(5)
O1 0.043(2) 0.0328(19) 0.094(3) 0.002(2) 0.035(2) 0.0084(18)
O2 0.070(3) 0.040(2) 0.050(2) -0.0092(18) 0.012(2) -0.026(2)
N1 0.036(2) 0.0172(15) 0.0153(15) 0.0009(12) 0.0048(14) 0.0013(15)
N2 0.046(2) 0.0202(16) 0.0183(16) 0.0024(13) 0.0097(16) -0.0059(16)
N3 0.0250(18) 0.0126(14) 0.0151(14) 0.0016(11) 0.0071(13) 0.0033(13)
C1 0.024(2) 0.0170(17) 0.0151(16) -0.0012(14) 0.0047(15) 0.0051(16)
C2 0.034(2) 0.0194(18) 0.0171(17) 0.0036(15) 0.0123(17) 0.0015(17)
C3 0.032(2) 0.0195(19) 0.0227(19) 0.0020(15) 0.0110(18) -0.0030(17)
C4 0.022(2) 0.0159(17) 0.0227(18) -0.0011(14) 0.0113(16) 0.0036(16)
C5 0.028(2) 0.0164(18) 0.030(2) -0.0028(16) 0.0123(18) -0.0002(17)
C6 0.020(2) 0.025(2) 0.026(2) -0.0052(16) 0.0002(17) 0.0054(17)
C7 0.029(2) 0.027(2) 0.0199(18) 0.0007(16) -0.0010(17) 0.0013(19)
C8 0.028(2) 0.0195(18) 0.0194(18) 0.0049(15) 0.0061(17) 0.0039(17)
C9 0.022(2) 0.0143(16) 0.0180(17) 0.0027(14) 0.0070(16) 0.0044(15)
C10 0.024(2) 0.0137(16) 0.0155(16) 0.0023(13) 0.0071(15) 0.0069(15)
C11 0.020(2) 0.0149(17) 0.0156(16) 0.0034(14) 0.0027(15) 0.0030(15)
C12 0.023(2) 0.025(2) 0.0179(17) 0.0039(15) 0.0068(16) -0.0013(17)
C13 0.026(2) 0.037(2) 0.022(2) 0.0060(18) 0.0069(18) -0.009(2)
C14 0.031(3) 0.027(2) 0.027(2) 0.0088(18) -0.0055(19) -0.0137(19)
C15 0.026(2) 0.0135(18) 0.038(2) 0.0026(16) -0.0041(19) -0.0037(17)
C16 0.022(2) 0.0147(18) 0.0243(19) 0.0026(15) 0.0000(17) 0.0012(16)
C17 0.040(3) 0.031(2) 0.039(2) 0.000(2) 0.025(2) 0.011(2)
C18 0.048(3) 0.035(3) 0.056(3) 0.012(2) 0.002(3) -0.025(3)
C19 0.026(2) 0.0190(19) 0.042(3) -0.0042(18) 0.005(2) 0.0093(18)
C20 0.053(3) 0.029(2) 0.0159(18) 0.0020(17) 0.003(2) 0.000(2)
C21 0.072(4) 0.030(2) 0.023(2) 0.0088(18) 0.021(2) -0.004(2)
C22 0.039(3) 0.029(2) 0.037(2) -0.0032(19) 0.017(2) -0.004(2)
C23 0.040(3) 0.030(2) 0.022(2) -0.0012(18) 0.0072(19) -0.008(2)
F1 0.264(8) 0.076(3) 0.065(3) 0.027(2) 0.102(4) 0.079(4)
F2 0.193(6) 0.160(5) 0.049(2) 0.052(3) 0.053(3) 0.151(5)
F3 0.112(5) 0.038(2) 0.276(9) 0.013(4) -0.079(5) -0.012(3)
C24 0.049(3) 0.041(3) 0.028(2) 0.016(2) -0.008(2) -0.012(3)
S1A 0.0339(10) 0.0281(12) 0.0159(7) 0.0048(7) 0.0040(7) 0.0069(9)
O3 0.060(4) 0.028(2) 0.018(2) 0.0082(17) -0.003(2) 0.010(3)
O4 0.076(5) 0.052(3) 0.037(3) 0.026(2) 0.031(3) 0.035(3)
O5 0.045(3) 0.064(4) 0.059(4) -0.021(3) 0.005(3) -0.006(3)

loop_
_atom_type_symbol
_atom_type_description
_atom_type_scat_dispersion_real
_atom_type_scat_dispersion_imag
_atom_type_scat_source
C C 0.0015 0.0009 'International Tables Vol C Tables 4.2.6.8 and 6.1.1.4'
H H 0.0000 0.0000 'International Tables Vol C Tables 4.2.6.8 and 6.1.1.4'
N N 0.0030 0.0019 'International Tables Vol C Tables 4.2.6.8 and 6.1.1.4'
O O 0.0056 0.0036 'International Tables Vol C Tables 4.2.6.8 and 6.1.1.4'
F F 0.0096 0.0061 'International Tables Vol C Tables 4.2.6.8 and 6.1.1.4'
S S 0.0826 0.0763 'International Tables Vol C Tables 4.2.6.8 and 6.1.1.4'
Cl Cl 0.0998 0.0984 'International Tables Vol C Tables 4.2.6.8 and 6.1.1.4'
Rh Rh -2.5280 0.5964 'International Tables Vol C Tables 4.2.6.8 and 6.1.1.4'

loop_
_geom_angle_atom_site_label_1
_geom_angle_atom_site_label_2
_geom_angle_atom_site_label_3
_geom_angle
C22 Rh1 C23 91.1(2)
C22 Rh1 C1 92.29(18)
C23 Rh1 C1 176.62(18)
C22 Rh1 Cl1 173.05(16)
C23 Rh1 Cl1 89.90(16)
C1 Rh1 Cl1 86.72(11)
C1 N1 N2 112.5(3)
C1 N1 C20 126.1(4)
N2 N1 C20 121.3(3)
C2 N2 N1 107.4(3)
C2 N2 C21 128.8(4)
N1 N2 C21 123.8(4)
C10 N3 C2 122.1(3)
C10 N3 C1 128.2(3)
C2 N3 C1 109.7(3)
N1 C1 N3 103.7(3)
N1 C1 Rh1 123.7(3)
N3 C1 Rh1 132.5(3)
N2 C2 C3 131.5(4)
N2 C2 N3 106.6(4)
C3 C2 N3 121.9(3)
C2 C3 C4 118.5(4)
C2 C3 H3 120.8
C4 C3 H3 120.8
C3 C4 C5 122.2(4)
C3 C4 C9 119.6(4)
C5 C4 C9 118.2(4)
C6 C5 C4 121.5(4)
C6 C5 H5 119.3
C4 C5 H5 119.3
C5 C6 C7 119.5(4)
C5 C6 H6 120.2
C7 C6 H6 120.2
C8 C7 C6 121.9(4)
C8 C7 H7 119.1
C6 C7 H7 119.1
C7 C8 C9 120.2(4)
C7 C8 H8 119.9
C9 C8 H8 119.9
C10 C9 C8 120.6(4)
C10 C9 C4 120.7(3)
C8 C9 C4 118.7(4)
N3 C10 C9 117.2(3)
N3 C10 C11 119.5(3)
C9 C10 C11 123.3(3)
C12 C11 C16 121.5(4)
C12 C11 C10 119.9(3)
C16 C11 C10 118.4(4)
C11 C12 C13 118.9(4)
C11 C12 C17 121.6(4)
C13 C12 C17 119.5(4)
C12 C13 C14 120.9(4)
C12 C13 H13 119.6
C14 C13 H13 119.6
C15 C14 C13 118.5(4)
C15 C14 C18 121.0(5)
C13 C14 C18 120.5(5)
C14 C15 C16 122.5(4)
C14 C15 H15 118.7
C16 C15 H15 118.7
C15 C16 C11 117.6(4)
C15 C16 C19 120.1(4)
C11 C16 C19 122.3(4)
C12 C17 H17A 109.5
C12 C17 H17B 109.5
H17A C17 H17B 109.5
C12 C17 H17C 109.5
H17A C17 H17C 109.5
H17B C17 H17C 109.5
C14 C18 H18A 109.5
C14 C18 H18B 109.5
H18A C18 H18B 109.5
C14 C18 H18C 109.5
H18A C18 H18C 109.5
H18B C18 H18C 109.5
C16 C19 H19A 109.5
C16 C19 H19B 109.5
H19A C19 H19B 109.5
C16 C19 H19C 109.5
H19A C19 H19C 109.5
H19B C19 H19C 109.5
N1 C20 H20A 109.5
N1 C20 H20B 109.5
H20A C20 H20B 109.5
N1 C20 H20C 109.5
H20A C20 H20C 109.5
H20B C20 H20C 109.5
N2 C21 H21A 109.5
N2 C21 H21B 109.5
H21A C21 H21B 109.5
N2 C21 H21C 109.5
H21A C21 H21C 109.5
H21B C21 H21C 109.5
O1 C22 Rh1 176.3(5)
O2 C23 Rh1 178.7(5)
C24 F3 S1B 46.0(4)
F1 C24 F2 116.4(6)
F1 C24 F3 104.0(7)
F2 C24 F3 100.5(6)
F1 C24 S1B 116.8(4)
F2 C24 S1B 117.4(5)
F3 C24 S1B 96.4(6)
F1 C24 S1A 111.8(4)
F2 C24 S1A 113.9(4)
F3 C24 S1A 108.8(5)
S1B C24 S1A 12.4(3)
O5 S1A O3 115.7(5)
O5 S1A O4 112.1(4)
O3 S1A O4 115.6(4)
O5 S1A C24 101.8(3)
O3 S1A C24 104.1(3)
O4 S1A C24 105.5(3)
O3B S1B O5B 116.0(10)
O3B S1B O4B 112.1(10)
O5B S1B O4B 113.5(11)
O3B S1B C24 106.1(7)
O5B S1B C24 101.3(8)
O4B S1B C24 106.6(7)
O3B S1B F3 127.5(7)
O5B S1B F3 64.2(8)
O4B S1B F3 114.6(8)
C24 S1B F3 37.7(3)

loop_
_geom_bond_atom_site_label_1
_geom_bond_atom_site_label_2
_geom_bond_distance
Rh1 C22 1.828(5)
Rh1 C23 1.898(5)
Rh1 C1 2.052(4)
Rh1 Cl1 2.3615(11)
O1 C22 1.122(6)
O2 C23 1.120(6)
N1 C1 1.333(5)
N1 N2 1.370(5)
N1 C20 1.462(5)
N2 C2 1.342(5)
N2 C21 1.459(5)
N3 C10 1.375(5)
N3 C2 1.392(5)
N3 C1 1.400(5)
C2 C3 1.365(6)
C3 C4 1.390(5)
C3 H3 0.9300
C4 C5 1.425(6)
C4 C9 1.447(5)
C5 C6 1.356(6)
C5 H5 0.9300
C6 C7 1.427(6)
C6 H6 0.9300
C7 C8 1.347(6)
C7 H7 0.9300
C8 C9 1.430(5)
C8 H8 0.9300
C9 C10 1.396(6)
C10 C11 1.485(5)
C11 C12 1.395(6)
C11 C16 1.408(5)
C12 C13 1.397(6)
C12 C17 1.503(6)
C13 C14 1.407(7)
C13 H13 0.9300
C14 C15 1.384(7)
C14 C18 1.524(6)
C15 C16 1.394(6)
C15 H15 0.9300
C16 C19 1.492(6)
C17 H17A 0.9600
C17 H17B 0.9600
C17 H17C 0.9600
C18 H18A 0.9600
C18 H18B 0.9600
C18 H18C 0.9600
C19 H19A 0.9600
C19 H19B 0.9600
C19 H19C 0.9600
C20 H20A 0.9600
C20 H20B 0.9600
C20 H20C 0.9600
C21 H21A 0.9600
C21 H21B 0.9600
C21 H21C 0.9600
F1 C24 1.246(6)
F2 C24 1.263(6)
F3 C24 1.287(8)
F3 S1B 2.093(10)
C24 S1B 1.514(9)
C24 S1A 1.901(7)
S1A O5 1.432(6)
S1A O3 1.432(5)
S1A O4 1.436(5)
S1B O3B 1.437(15)
S1B O5B 1.46(2)
S1B O4B 1.464(17)

loop_
_geom_torsion_atom_site_label_1
_geom_torsion_atom_site_label_2
_geom_torsion_atom_site_label_3
_geom_torsion_atom_site_label_4
_geom_torsion
C1 N1 N2 C2 0.5(5)
C20 N1 N2 C2 -177.4(4)
C1 N1 N2 C21 -178.6(4)
C20 N1 N2 C21 3.5(7)
N2 N1 C1 N3 0.5(4)
C20 N1 C1 N3 178.2(4)
N2 N1 C1 Rh1 177.2(3)
C20 N1 C1 Rh1 -5.1(6)
C10 N3 C1 N1 178.6(4)
C2 N3 C1 N1 -1.2(4)
C10 N3 C1 Rh1 2.3(6)
C2 N3 C1 Rh1 -177.6(3)
C22 Rh1 C1 N1 99.9(4)
C23 Rh1 C1 N1 -71(3)
Cl1 Rh1 C1 N1 -73.2(3)
C22 Rh1 C1 N3 -84.4(4)
C23 Rh1 C1 N3 104(3)
Cl1 Rh1 C1 N3 102.5(4)
N1 N2 C2 C3 177.3(5)
C21 N2 C2 C3 -3.7(8)
N1 N2 C2 N3 -1.2(5)
C21 N2 C2 N3 177.8(4)
C10 N3 C2 N2 -178.3(4)
C1 N3 C2 N2 1.6(5)
C10 N3 C2 C3 3.0(6)
C1 N3 C2 C3 -177.1(4)
N2 C2 C3 C4 -179.6(5)
N3 C2 C3 C4 -1.3(6)
C2 C3 C4 C5 179.9(4)
C2 C3 C4 C9 -0.8(6)
C3 C4 C5 C6 179.8(4)
C9 C4 C5 C6 0.5(6)
C4 C5 C6 C7 -0.9(6)
C5 C6 C7 C8 0.6(7)
C6 C7 C8 C9 0.2(7)
C7 C8 C9 C10 179.1(4)
C7 C8 C9 C4 -0.6(6)
C3 C4 C9 C10 1.2(6)
C5 C4 C9 C10 -179.4(4)
C3 C4 C9 C8 -179.0(4)
C5 C4 C9 C8 0.3(6)
C2 N3 C10 C9 -2.5(5)
C1 N3 C10 C9 177.7(4)
C2 N3 C10 C11 177.2(3)
C1 N3 C10 C11 -2.6(6)
C8 C9 C10 N3 -179.4(4)
C4 C9 C10 N3 0.4(6)
C8 C9 C10 C11 0.9(6)
C4 C9 C10 C11 -179.3(4)
N3 C10 C11 C12 99.6(4)
C9 C10 C11 C12 -80.7(5)
N3 C10 C11 C16 -84.8(5)
C9 C10 C11 C16 94.9(5)
C16 C11 C12 C13 1.5(6)
C10 C11 C12 C13 177.0(4)
C16 C11 C12 C17 -177.3(4)
C10 C11 C12 C17 -1.9(6)
C11 C12 C13 C14 0.2(6)
C17 C12 C13 C14 179.1(4)
C12 C13 C14 C15 0.2(7)
C12 C13 C14 C18 -179.5(4)
C13 C14 C15 C16 -2.4(7)
C18 C14 C15 C16 177.3(4)
C14 C15 C16 C11 4.1(7)
C14 C15 C16 C19 -173.6(4)
C12 C11 C16 C15 -3.5(6)
C10 C11 C16 C15 -179.1(4)
C12 C11 C16 C19 174.0(4)
C10 C11 C16 C19 -1.5(6)
C23 Rh1 C22 O1 50(7)
C1 Rh1 C22 O1 -130(7)
Cl1 Rh1 C22 O1 -48(8)
C22 Rh1 C23 O2 131(20)
C1 Rh1 C23 O2 -57(21)
Cl1 Rh1 C23 O2 -56(20)
S1B F3 C24 F1 119.7(5)
S1B F3 C24 F2 -119.4(6)
S1B F3 C24 S1A 0.4(2)
F1 C24 S1A O5 70.9(6)
F2 C24 S1A O5 -63.7(6)
F3 C24 S1A O5 -174.8(6)
S1B C24 S1A O5 -173.0(11)
F1 C24 S1A O3 -49.8(7)
F2 C24 S1A O3 175.7(6)
F3 C24 S1A O3 64.5(6)
S1B C24 S1A O3 66.3(11)
F1 C24 S1A O4 -171.9(6)
F2 C24 S1A O4 53.5(6)
F3 C24 S1A O4 -57.6(6)
S1B C24 S1A O4 -55.8(11)
F1 C24 S1B O3B 119.4(9)
F2 C24 S1B O3B -26.1(10)
F3 C24 S1B O3B -131.4(8)
S1A C24 S1B O3B 50.3(11)
F1 C24 S1B O5B -119.1(9)
F2 C24 S1B O5B 95.4(9)
F3 C24 S1B O5B -9.9(9)
S1A C24 S1B O5B 171.8(15)
F1 C24 S1B O4B -0.2(11)
F2 C24 S1B O4B -145.7(9)
F3 C24 S1B O4B 109.0(10)
S1A C24 S1B O4B -69.3(13)
F1 C24 S1B F3 -109.2(8)
F2 C24 S1B F3 105.3(8)
S1A C24 S1B F3 -178.3(11)
C24 F3 S1B O3B 65.2(10)
C24 F3 S1B O5B 169.2(10)
C24 F3 S1B O4B -85.5(9)
